data_4115963
loop_
_publ_author_name
'Ron Hulst'
'Johanna M. Visser'
'Robert W. J. Zijlstra'
'Huub Kooijman'
'Wilberth Smeets'
'Anthony L. Spek'
'Ben L. Feringa'

_publ_contact_author_address
;
    Bijvoet Center for Biomolecular Research
    Department of Crystal and Structural Chemistry
    Utrecht University
    Padualaan 8
    3584 CH Utrecht
    The Netherlands
;
_publ_contact_author_email spea@chem.uu.nl
_publ_contact_author_fax '+31 30 2533940'
_publ_contact_author_name '   Dr. A.L. Spek'
_publ_contact_author_phone '+31 30 2532538'
_publ_section_title
;
 Formation of Diphosphates. A NMR Study on the Mechanism and
 Stereochemistry of Diphosphate Formation from Chiral Dioxaphosphorinanes
;
_journal_name_full 'Journal of the American Chemical Society'
_journal_page_first 3135
_journal_page_last 3150
_journal_paper_doi 10.1021/ja992770k
_journal_volume 122
_journal_year 2000
_chemical_compound_source 'see text'
_chemical_formula_moiety 'C19 H24 N O3 P'
_chemical_formula_sum 'C19 H24 N O3 P'
_chemical_formula_weight 345.36
_chemical_name_systematic
;
 ?
;
_space_group_IT_number 144
_symmetry_cell_setting trigonal
_symmetry_space_group_name_Hall 'P 31'
_symmetry_space_group_name_H-M 'P 31'
_cell_angle_alpha 90
_cell_angle_beta 90
_cell_angle_gamma 120
_cell_formula_units_Z 3
_cell_length_a 12.4170(12)
_cell_length_b 12.4170(12)
_cell_length_c 10.912(2)
_cell_measurement_temperature 295
_cell_volume 1457.0(3)
_computing_cell_refinement 'SET4 (de Boer & Duisenberg, 1984)'
_computing_data_collection 'Locally modified CAD4-Version 5 Software'
_computing_data_reduction 'HELENA (Spek, 1997)'
_computing_publication_material 'PLATON (Spek, 1990)'
_computing_structure_refinement 'SHELXL-97 (Sheldrick, 1997)'
_diffrn_ambient_temperature 295
_diffrn_radiation_type 'Cu K\a'
_diffrn_radiation_wavelength 1.54184
_diffrn_reflns_av_R_equivalents 0.0575
_diffrn_reflns_av_sigmaI/netI 0.0732
_diffrn_reflns_limit_h_max 15
_diffrn_reflns_limit_h_min -15
_diffrn_reflns_limit_k_max 15
_diffrn_reflns_limit_k_min -15
_diffrn_reflns_limit_l_max 13
_diffrn_reflns_limit_l_min -13
_diffrn_reflns_number 5742
_diffrn_reflns_reduction_process
;
 ?
;
_diffrn_reflns_theta_max 74.85
_diffrn_reflns_theta_min 4.11
_exptl_absorpt_coefficient_mu 1.38
_exptl_crystal_colour colourless
_exptl_crystal_density_diffrn 1.181
_exptl_crystal_density_method 'Not Measured'
_exptl_crystal_F_000 552
_exptl_crystal_size_max 0.70
_exptl_crystal_size_mid 0.05
_exptl_crystal_size_min 0.05
_refine_diff_density_max 0.189
_refine_diff_density_min -0.181
_refine_diff_density_rms 0.045
_refine_ls_abs_structure_details 'Flack H.D. (1983), Acta Cryst. A39, 876-881'
_refine_ls_abs_structure_Flack 0.00(3)
_refine_ls_extinction_method none
_refine_ls_goodness_of_fit_ref 0.983
_refine_ls_hydrogen_treatment 'H-atom refinement: see text '
_refine_ls_matrix_type full
_refine_ls_number_parameters 223
_refine_ls_number_reflns 3828
_refine_ls_number_restraints 1
_refine_ls_restrained_S_all 0.983
_refine_ls_R_factor_all 0.0907
_refine_ls_R_factor_gt 0.0631
_refine_ls_shift/su_max 0.008
_refine_ls_shift/su_mean 0.001
_refine_ls_structure_factor_coef Fsqd
_refine_ls_weighting_details w=1/[S
_refine_ls_weighting_scheme calc
_refine_ls_wR_factor_gt 0.1520
_refine_ls_wR_factor_ref 0.1678
_reflns_number_gt 2417
_reflns_number_total 3828
_reflns_threshold_expression >2sigma(i)
_cod_data_source_file ja992770k_3.cif
_cod_data_source_block S886B
_cod_depositor_comments
;
The following automatic conversions were performed:

'_refine_ls_weighting_scheme' value 'calc w=1/[S' was changed to
'calc'. New tag '_refine_ls_weighting_details' was created. The value
of the new tag was set to 'w=1/[S'.

Automatic conversion script
Id: cif_fix_values 3143 2015-03-26 13:38:13Z robertas 
;
_cod_database_code 4115963

loop_
_symmetry_equiv_pos_as_xyz
x,y,z
-y,x-y,1/3+z
-x+y,-x,2/3+z

loop_
_atom_site_aniso_label
_atom_site_aniso_U_11
_atom_site_aniso_U_22
_atom_site_aniso_U_33
_atom_site_aniso_U_23
_atom_site_aniso_U_13
_atom_site_aniso_U_12
P1 0.0712(7) 0.0632(7) 0.0603(5) 0.0034(5) 0.0142(5) 0.0353(6)
O1 0.108(2) 0.061(2) 0.082(2) 0.012(2) 0.035(2) 0.038(2)
O2 0.068(2) 0.100(2) 0.072(2) 0.000(2) 0.0054(15) 0.050(2)
O3 0.061(2) 0.070(2) 0.0578(15) -0.0099(13) 0.0000(13) 0.0330(14)
N1 0.089(3) 0.062(2) 0.065(2) 0.005(2) 0.022(2) 0.032(2)
C1 0.343(15) 0.079(5) 0.285(13) -0.057(6) -0.195(12) 0.107(7)
C2 0.41(2) 0.102(7) 0.40(2) -0.069(10) -0.24(2) 0.149(11)
C3 0.202(10) 0.171(9) 0.175(8) 0.010(7) 0.018(7) 0.146(9)
C4 0.109(5) 0.196(9) 0.116(5) 0.044(5) 0.022(4) 0.084(6)
C5 0.108(4) 0.103(5) 0.117(4) 0.036(4) 0.010(4) 0.051(4)
C6 0.116(4) 0.064(3) 0.059(2) -0.004(2) 0.007(3) 0.046(3)
C7 0.089(3) 0.064(3) 0.066(2) 0.009(2) 0.012(2) 0.032(2)
C8 0.099(4) 0.134(5) 0.121(5) 0.051(4) 0.050(4) 0.062(4)
C9 0.080(3) 0.131(4) 0.068(3) -0.004(3) -0.013(2) 0.063(3)
C10 0.063(3) 0.104(4) 0.068(3) -0.018(3) -0.013(2) 0.043(3)
C11 0.064(3) 0.093(4) 0.123(4) -0.030(3) -0.005(3) 0.025(3)
C12 0.121(5) 0.185(7) 0.069(3) -0.032(4) -0.017(3) 0.091(5)
C13 0.062(2) 0.064(2) 0.057(2) -0.001(2) 0.011(2) 0.029(2)
C14 0.057(2) 0.065(3) 0.069(3) -0.013(2) -0.001(2) 0.026(2)
C15 0.077(3) 0.106(4) 0.092(4) -0.013(3) 0.012(3) 0.047(3)
C16 0.074(3) 0.145(6) 0.105(4) -0.043(4) 0.006(3) 0.059(4)
C17 0.083(4) 0.111(5) 0.153(6) -0.039(5) -0.018(4) 0.057(4)
C18 0.088(4) 0.093(4) 0.151(6) 0.006(4) -0.004(4) 0.053(3)
C19 0.071(3) 0.086(3) 0.110(4) 0.000(3) 0.007(3) 0.044(3)

loop_
_atom_site_label
_atom_site_type_symbol
_atom_site_thermal_displace_type
_atom_site_fract_x
_atom_site_fract_y
_atom_site_fract_z
_atom_site_occupancy
_atom_site_U_iso_or_equiv
P1 P Uani 0.07639(10) 0.16672(10) 0.97802(9) 1.000 0.0641(4)
O1 O Uani 0.0045(3) 0.0326(3) 1.0050(3) 1.000 0.0856(12)
O2 O Uani 0.2038(3) 0.2367(3) 1.0492(2) 1.000 0.0764(12)
O3 O Uani 0.0108(2) 0.2436(3) 1.0184(2) 1.000 0.0628(11)
N1 N Uani 0.1094(4) 0.1962(4) 0.8361(4) 1.000 0.0746(14)
C1 C Uani 0.1215(13) 0.4702(8) 0.7112(12) 1.000 0.235(7)
C2 C Uani 0.0463(18) 0.5081(10) 0.6462(16) 1.000 0.295(10)
C3 C Uani -0.0626(11) 0.4231(12) 0.6059(10) 1.000 0.159(5)
C4 C Uani -0.0897(7) 0.3055(10) 0.6011(7) 1.000 0.137(4)
C5 C Uani -0.0149(6) 0.2699(7) 0.6611(7) 1.000 0.110(3)
C6 C Uani 0.0918(6) 0.3548(5) 0.7181(4) 1.000 0.0792(18)
C7 C Uani 0.1780(5) 0.3186(4) 0.7813(4) 1.000 0.0758(16)
C8 C Uani 0.2752(6) 0.3210(7) 0.6922(6) 1.000 0.116(3)
C9 C Uani 0.1911(5) 0.2505(6) 1.1802(4) 1.000 0.0884(19)
C10 C Uani 0.1284(4) 0.3263(5) 1.2090(4) 1.000 0.0778(19)
C11 C Uani 0.2092(5) 0.4586(5) 1.1634(6) 1.000 0.100(2)
C12 C Uani 0.1148(6) 0.3239(8) 1.3481(5) 1.000 0.119(3)
C13 C Uani 0.0004(4) 0.2616(4) 1.1494(4) 1.000 0.0621(12)
C14 C Uani -0.0708(4) 0.3297(4) 1.1598(4) 1.000 0.0657(16)
C15 C Uani -0.1504(5) 0.3074(6) 1.2580(5) 1.000 0.091(2)
C16 C Uani -0.2120(5) 0.3754(7) 1.2715(6) 1.000 0.106(3)
C17 C Uani -0.1958(6) 0.4616(7) 1.1889(8) 1.000 0.112(3)
C18 C Uani -0.1196(6) 0.4844(6) 1.0921(7) 1.000 0.107(3)
C19 C Uani -0.0602(5) 0.4168(5) 1.0770(6) 1.000 0.0869(19)
H1 H Uiso 0.1936(13) 0.5300(8) 0.7497(12) 1.000 0.2820
H1A H Uiso 0.079(5) 0.134(6) 0.777(6) 1.000 0.1120
H2 H Uiso 0.0744(18) 0.5920(10) 0.6326(16) 1.000 0.3520
H3 H Uiso -0.1207(11) 0.4449(12) 0.5808(10) 1.000 0.1910
H4 H Uiso -0.1588(7) 0.2473(10) 0.5575(7) 1.000 0.1640
H5 H Uiso -0.0376(6) 0.1863(7) 0.6626(7) 1.000 0.1320
H7 H Uiso 0.2221(5) 0.3789(4) 0.8468(4) 1.000 0.0910
H8A H Uiso 0.319(3) 0.4010(16) 0.653(3) 1.000 0.1740
H8B H Uiso 0.2342(7) 0.258(3) 0.631(3) 1.000 0.1740
H8C H Uiso 0.333(3) 0.306(5) 0.7366(9) 1.000 0.1740
H9A H Uiso 0.2729(5) 0.2905(6) 1.2175(4) 1.000 0.1070
H9B H Uiso 0.1428(5) 0.1686(6) 1.2166(4) 1.000 0.1070
H11A H Uiso 0.2914(12) 0.4926(14) 1.197(3) 1.000 0.1500
H11B H Uiso 0.174(2) 0.5083(11) 1.189(3) 1.000 0.1500
H11C H Uiso 0.213(3) 0.4586(7) 1.0755(6) 1.000 0.1500
H12A H Uiso 0.1957(6) 0.365(4) 1.3852(5) 1.000 0.1780
H12B H Uiso 0.070(4) 0.2392(8) 1.3758(7) 1.000 0.1780
H12C H Uiso 0.071(4) 0.366(4) 1.3707(6) 1.000 0.1780
H13 H Uiso -0.0490(4) 0.1796(4) 1.1875(4) 1.000 0.0740
H15 H Uiso -0.1630(5) 0.2468(6) 1.3154(5) 1.000 0.1100
H16 H Uiso -0.2643(5) 0.3604(7) 1.3382(6) 1.000 0.1270
H17 H Uiso -0.2372(6) 0.5062(7) 1.1980(8) 1.000 0.1340
H18 H Uiso -0.1073(6) 0.5456(6) 1.0356(7) 1.000 0.1280
H19 H Uiso -0.0110(5) 0.4311(5) 1.0079(6) 1.000 0.1040

loop_
_atom_type_symbol
_atom_type_description
_atom_type_scat_dispersion_real
_atom_type_scat_dispersion_imag
_atom_type_scat_source
P P 0.2955 0.4335 'International Tables Vol C Tables 4.2.6.8 and 6.1.1.4'
O O 0.0492 0.0322 'International Tables Vol C Tables 4.2.6.8 and 6.1.1.4'
N N 0.0311 0.0180 'International Tables Vol C Tables 4.2.6.8 and 6.1.1.4'
H H 0.0000 0.0000 'International Tables Vol C Tables 4.2.6.8 and 6.1.1.4'
C C 0.0181 0.0091 'International Tables Vol C Tables 4.2.6.8 and 6.1.1.4'

loop_
_geom_angle_atom_site_label_1
_geom_angle_atom_site_label_2
_geom_angle_atom_site_label_3
_geom_angle
_geom_angle_publ_flag
O1 P1 O2 113.5(2) yes
O1 P1 O3 114.8(2) yes
O1 P1 N1 113.2(2) yes
O2 P1 O3 101.88(18) yes
O2 P1 N1 106.2(2) yes
O3 P1 N1 106.3(2) yes
P1 O2 C9 114.2(4) yes
P1 O3 C13 118.2(3) yes
P1 N1 C7 126.1(3) yes
C7 N1 H1A 112(4) no
P1 N1 H1A 122(4) no
C2 C1 C6 121.6(11) no
C1 C2 C3 119.0(11) no
C2 C3 C4 119.5(15) no
C3 C4 C5 119.6(10) no
C4 C5 C6 121.3(8) no
C1 C6 C7 120.2(8) no
C1 C6 C5 117.4(9) no
C5 C6 C7 122.3(5) no
N1 C7 C8 109.0(5) yes
C6 C7 C8 111.7(4) no
N1 C7 C6 111.5(5) yes
O2 C9 C10 113.2(4) yes
C9 C10 C12 106.2(5) no
C9 C10 C11 109.6(5) no
C11 C10 C13 112.4(4) no
C12 C10 C13 109.8(5) no
C9 C10 C13 107.9(4) no
C11 C10 C12 110.7(5) no
O3 C13 C10 110.5(4) yes
O3 C13 C14 106.4(4) yes
C10 C13 C14 115.1(4) no
C13 C14 C15 120.4(4) no
C15 C14 C19 116.5(5) no
C13 C14 C19 123.1(5) no
C14 C15 C16 120.6(6) no
C15 C16 C17 120.2(7) no
C16 C17 C18 120.3(8) no
C17 C18 C19 119.9(7) no
C14 C19 C18 122.4(6) no
C2 C1 H1 119.3(13) no
C6 C1 H1 119.1(16) no
C1 C2 H2 121(2) no
C3 C2 H2 121(2) no
C2 C3 H3 120.3(16) no
C4 C3 H3 120.2(15) no
C3 C4 H4 120.2(13) no
C5 C4 H4 120.1(12) no
C4 C5 H5 119.3(10) no
C6 C5 H5 119.4(10) no
N1 C7 H7 108.1(5) no
C6 C7 H7 108.2(6) no
C8 C7 H7 108.2(7) no
C7 C8 H8A 110(2) no
C7 C8 H8B 109.5(16) no
C7 C8 H8C 109.5(17) no
H8A C8 H8B 109(3) no
H8A C8 H8C 110(4) no
H8B C8 H8C 110(3) no
O2 C9 H9A 109.0(6) no
O2 C9 H9B 108.9(6) no
C10 C9 H9A 109.0(6) no
C10 C9 H9B 108.9(7) no
H9A C9 H9B 107.8(8) no
C10 C11 H11A 109.4(13) no
C10 C11 H11B 109.5(13) no
C10 C11 H11C 109.5(7) no
H11A C11 H11B 109(2) no
H11A C11 H11C 110(3) no
H11B C11 H11C 109(3) no
C10 C12 H12A 109.5(10) no
C10 C12 H12B 109.4(8) no
C10 C12 H12C 109.5(11) no
H12A C12 H12B 109(3) no
H12A C12 H12C 109(3) no
H12B C12 H12C 110(4) no
O3 C13 H13 108.2(4) no
C10 C13 H13 108.2(5) no
C14 C13 H13 108.3(6) no
C14 C15 H15 119.7(8) no
C16 C15 H15 119.6(8) no
C15 C16 H16 119.9(8) no
C17 C16 H16 119.9(9) no
C16 C17 H17 119.9(10) no
C18 C17 H17 119.8(10) no
C17 C18 H18 120.1(9) no
C19 C18 H18 120.0(9) no
C14 C19 H19 118.8(7) no
C18 C19 H19 118.8(7) no

loop_
_geom_bond_atom_site_label_1
_geom_bond_atom_site_label_2
_geom_bond_distance
_geom_bond_publ_flag
P1 O1 1.473(3) yes
P1 O2 1.577(4) yes
P1 O3 1.596(3) yes
P1 N1 1.597(5) yes
O2 C9 1.458(5) yes
O3 C13 1.462(5) yes
N1 C7 1.449(6) yes
N1 H1A 0.93(7) no
C1 C2 1.43(3) no
C1 C6 1.291(11) no
C2 C3 1.31(2) no
C3 C4 1.325(17) no
C4 C5 1.377(13) no
C5 C6 1.363(10) no
C6 C7 1.518(10) no
C7 C8 1.538(10) no
C9 C10 1.524(9) no
C10 C12 1.526(7) no
C10 C13 1.522(8) no
C10 C11 1.518(8) no
C13 C14 1.502(7) no
C14 C19 1.364(8) no
C14 C15 1.389(8) no
C15 C16 1.402(10) no
C16 C17 1.335(11) no
C17 C18 1.350(12) no
C18 C19 1.377(10) no
C1 H1 0.930(18) no
C2 H2 0.930(16) no
C3 H3 0.93(2) no
C4 H4 0.930(14) no
C5 H5 0.930(11) no
C7 H7 0.980(6) no
C8 H8A 0.96(2) no
C8 H8B 0.96(3) no
C8 H8C 0.96(4) no
C9 H9A 0.969(9) no
C9 H9B 0.970(9) no
C11 H11A 0.96(2) no
C11 H11B 0.96(2) no
C11 H11C 0.960(9) no
C12 H12A 0.96(3) no
C12 H12B 0.960(12) no
C12 H12C 0.96(5) no
C13 H13 0.980(6) no
C15 H15 0.930(9) no
C16 H16 0.930(10) no
C17 H17 0.930(12) no
C18 H18 0.930(10) no
C19 H19 0.930(9) no

loop_
_geom_contact_atom_site_label_1
_geom_contact_atom_site_label_2
_geom_contact_distance
_geom_contact_site_symmetry_2
_geom_contact_publ_flag
P1 H1A 3.05(8) 2_555 no
O1 N1 2.817(7) 2_555 no
O1 H9B 2.869(6) . no
O1 H1A 1.90(8) 2_555 no
O1 H5 2.867(10) 2_555 no
O1 H9B 2.675(8) 3_554 no
O2 H7 2.765(5) . no
O2 H11C 2.715(19) . no
O3 H11C 2.668(18) . no
O3 H19 2.477(7) . no
N1 O1 2.817(5) 3_554 no
N1 H5 2.590(10) . no
N1 H13 2.877(8) 3_554 no
C11 C19 3.258(10) . no
C12 C15 3.343(11) . no
C15 C12 3.343(11) . no
C19 C11 3.258(10) . no
C1 H8A 3.04(4) . no
C1 H11A 3.10(2) 3_564 no
C4 H12C 3.06(3) 1_554 no
C5 H1A 2.79(7) . no
C11 H1 3.081(16) 2_665 no
C11 H19 3.088(10) . no
C14 H12C 2.79(3) . no
C14 H11B 2.74(2) . no
C15 H12C 2.76(5) . no
C16 H3 2.994(16) 3_455 no
C17 H16 3.089(11) 3_454 no
C19 H11B 2.82(3) . no
H1 H7 2.331(14) . no
H1 C11 3.081(12) 3_564 no
H1 H11A 2.50(2) 3_564 no
H1A C5 2.79(7) . no
H1A H5 2.24(7) . no
H1A H8B 2.38(7) . no
H1A P1 3.05(7) 3_554 no
H1A O1 1.90(7) 3_554 no
H2 H7 2.388(14) 3_564 no
H2 H11C 2.58(3) 3_564 no
H3 C16 2.994(19) 2_564 no
H5 N1 2.590(10) . no
H5 H1A 2.24(7) . no
H5 O1 2.867(9) 3_554 no
H7 O2 2.765(5) . no
H7 H1 2.331(14) . no
H7 H2 2.39(2) 2_665 no
H8A C1 3.04(4) . no
H8B H1A 2.38(7) . no
H9A H11A 2.413(17) . no
H9A H12A 2.45(2) . no
H9A H18 2.592(11) 2_665 no
H9B O1 2.869(6) . no
H9B H12B 2.32(3) . no
H9B H13 2.473(9) . no
H9B O1 2.675(7) 2_555 no
H11A H9A 2.413(17) . no
H11A H12A 2.50(4) . no
H11A C1 3.10(3) 2_665 no
H11A H1 2.50(3) 2_665 no
H11B C14 2.74(2) . no
H11B C19 2.82(3) . no
H11B H12C 2.54(4) . no
H11C O2 2.715(19) . no
H11C O3 2.668(18) . no
H11C H2 2.58(4) 2_665 no
H12A H9A 2.45(2) . no
H12A H11A 2.50(4) . no
H12B H9B 2.32(3) . no
H12B H13 2.42(2) . no
H12C C4 3.06(3) 1_556 no
H12C C14 2.79(3) . no
H12C C15 2.76(5) . no
H12C H11B 2.54(4) . no
H12C H15 2.59(5) . no
H13 H9B 2.473(9) . no
H13 H12B 2.42(2) . no
H13 H15 2.414(8) . no
H13 N1 2.877(7) 2_555 no
H15 H12C 2.59(5) . no
H15 H13 2.414(8) . no
H16 C17 3.089(12) 2_565 no
H18 H9A 2.592(9) 3_564 no
H19 O3 2.477(7) . no
H19 C11 3.088(10) . no

loop_
_geom_hbond_atom_site_label_D
_geom_hbond_atom_site_label_H
_geom_hbond_atom_site_label_A
_geom_hbond_distance_DH
_geom_hbond_distance_HA
_geom_hbond_distance_DA
_geom_hbond_angle_DHA
_geom_hbond_site_symmetry_A
_geom_hbond_publ_flag
N1 H1A O1 0.93(7) 1.90(7) 2.817(5) 171(6) 3_554 yes

loop_
_geom_torsion_atom_site_label_1
_geom_torsion_atom_site_label_2
_geom_torsion_atom_site_label_3
_geom_torsion_atom_site_label_4
_geom_torsion
_geom_torsion_publ_flag
O1 P1 O2 C9 -71.4(4) no
O3 P1 O2 C9 52.5(4) no
N1 P1 O2 C9 163.6(4) no
O1 P1 O3 C13 70.3(3) no
O2 P1 O3 C13 -52.8(3) no
N1 P1 O3 C13 -163.8(3) no
O1 P1 N1 C7 179.5(5) no
O2 P1 N1 C7 -55.3(6) no
O3 P1 N1 C7 52.6(6) no
P1 O2 C9 C10 -61.4(5) no
P1 O3 C13 C14 -176.8(3) no
P1 O3 C13 C10 57.7(4) no
P1 N1 C7 C6 -101.8(5) no
P1 N1 C7 C8 134.4(5) no
C6 C1 C2 C3 9(2) no
C2 C1 C6 C5 -0.2(18) no
C2 C1 C6 C7 176.2(12) no
C1 C2 C3 C4 -15(2) no
C2 C3 C4 C5 13.3(17) no
C3 C4 C5 C6 -4.8(13) no
C4 C5 C6 C7 -178.0(7) no
C4 C5 C6 C1 -1.6(13) no
C1 C6 C7 N1 150.0(8) no
C5 C6 C7 C8 88.4(7) no
C5 C6 C7 N1 -33.8(7) no
C1 C6 C7 C8 -87.8(9) no
O2 C9 C10 C13 58.6(6) no
O2 C9 C10 C12 176.2(5) no
O2 C9 C10 C11 -64.1(6) no
C9 C10 C13 O3 -54.8(5) no
C9 C10 C13 C14 -175.2(4) no
C11 C10 C13 O3 66.2(5) no
C12 C10 C13 C14 69.5(6) no
C11 C10 C13 C14 -54.2(6) no
C12 C10 C13 O3 -170.1(5) no
O3 C13 C14 C15 146.5(5) no
C10 C13 C14 C19 87.9(6) no
O3 C13 C14 C19 -34.8(6) no
C10 C13 C14 C15 -90.9(6) no
C15 C14 C19 C18 3.3(9) no
C13 C14 C19 C18 -175.5(6) no
C13 C14 C15 C16 176.6(5) no
C19 C14 C15 C16 -2.2(9) no
C14 C15 C16 C17 0.8(10) no
C15 C16 C17 C18 -0.3(12) no
C16 C17 C18 C19 1.3(12) no
C17 C18 C19 C14 -2.9(11) no
